data_2237961
loop_
_publ_author_name
'Matviiuk, Tetiana'
'Baltas, Michel'
'Voitenko, Zoia'
'Gorichko, Marian'
'Lherbet, Christian'

_publ_section_title
;
 2-(9<i>H</i>-Fluoren-9-yl)-4-(4-fluoroanilino)-4-oxobutanoic acid
;
_journal_coeditor_code MW2107
_journal_issue 6
_journal_name_full 'Acta Crystallographica Section E'
_journal_page_first o963
_journal_paper_doi 10.1107/S1600536813013779
_journal_volume 69
_journal_year 2013
_chemical_formula_iupac 'C23 H18 F N O3'
_chemical_formula_moiety 'C23 H18 F N O3'
_chemical_formula_sum 'C23 H18 F N O3'
_chemical_formula_weight 375.38
_chemical_name_systematic
;
2-(9<i>H</i>-Fluoren-9-yl)-4-(4-fluoroanilino)-4-oxobutanoic acid
;
_space_group_IT_number 14
_space_group_name_Hall '-P 2ybc'
_symmetry_cell_setting monoclinic
_symmetry_space_group_name_Hall '-P 2ybc'
_symmetry_space_group_name_H-M 'P 1 21/c 1'
_atom_sites_solution_hydrogens geom
_atom_sites_solution_primary direct
_atom_sites_solution_secondary difmap
_audit_creation_method SHELXL-97
_cell_angle_alpha 90.00
_cell_angle_beta 90.494(4)
_cell_angle_gamma 90.00
_cell_formula_units_Z 4
_cell_length_a 10.2048(6)
_cell_length_b 18.5170(11)
_cell_length_c 9.6164(6)
_cell_measurement_reflns_used 8408
_cell_measurement_temperature 296(2)
_cell_measurement_theta_max 25.02
_cell_measurement_theta_min 2.28
_cell_volume 1817.07(19)
_computing_cell_refinement '<i>SAINT</i> (Bruker, 2007)'
_computing_data_collection '<i>APEX2</i> (Bruker, 2007)'
_computing_data_reduction '<i>SAINT</i> (Bruker, 2007)'
_computing_molecular_graphics '<i>SHELXTL</i> (Sheldrick, 2008)'
_computing_publication_material '<i>SHELXTL</i> (Sheldrick, 2008)'
_computing_structure_refinement '<i>SHELXL97</i> (Sheldrick, 2008)'
_computing_structure_solution '<i>SHELXS97</i> (Sheldrick, 2008)'
_diffrn_ambient_temperature 296(2)
_diffrn_measured_fraction_theta_full 0.998
_diffrn_measured_fraction_theta_max 0.998
_diffrn_measurement_device_type 'Bruker SMART APEXII CCD area-detector'
_diffrn_measurement_method '\w scans'
_diffrn_radiation_monochromator graphite
_diffrn_radiation_source 'fine-focus sealed tube'
_diffrn_radiation_type MoK\a
_diffrn_radiation_wavelength 0.71073
_diffrn_reflns_av_R_equivalents 0.0805
_diffrn_reflns_av_sigmaI/netI 0.1135
_diffrn_reflns_limit_h_max 11
_diffrn_reflns_limit_h_min -12
_diffrn_reflns_limit_k_max 19
_diffrn_reflns_limit_k_min -22
_diffrn_reflns_limit_l_max 11
_diffrn_reflns_limit_l_min -11
_diffrn_reflns_number 8408
_diffrn_reflns_theta_full 25.02
_diffrn_reflns_theta_max 25.02
_diffrn_reflns_theta_min 2.28
_diffrn_standards_decay_% 0
_exptl_absorpt_coefficient_mu 0.098
_exptl_absorpt_correction_T_max 0.9971
_exptl_absorpt_correction_T_min 0.9573
_exptl_absorpt_correction_type numerical
_exptl_absorpt_process_details '(<i>SADABS</i>; Bruker, 2008)'
_exptl_crystal_colour colourless
_exptl_crystal_density_diffrn 1.372
_exptl_crystal_density_method 'not measured'
_exptl_crystal_description plate
_exptl_crystal_F_000 784
_exptl_crystal_size_max 0.45
_exptl_crystal_size_mid 0.10
_exptl_crystal_size_min 0.03
_refine_diff_density_max 0.236
_refine_diff_density_min -0.260
_refine_ls_extinction_method none
_refine_ls_goodness_of_fit_ref 1.003
_refine_ls_hydrogen_treatment mixed
_refine_ls_matrix_type full
_refine_ls_number_parameters 261
_refine_ls_number_reflns 3205
_refine_ls_number_restraints 0
_refine_ls_restrained_S_all 1.003
_refine_ls_R_factor_all 0.1283
_refine_ls_R_factor_gt 0.0544
_refine_ls_shift/su_max 0.000
_refine_ls_shift/su_mean 0.000
_refine_ls_structure_factor_coef Fsqd
_refine_ls_weighting_details 'calc w=1/[\s^2^(Fo^2^)+(0.0270P)^2^] where P=(Fo^2^+2Fc^2^)/3'
_refine_ls_weighting_scheme calc
_refine_ls_wR_factor_gt 0.0846
_refine_ls_wR_factor_ref 0.1038
_reflns_number_gt 1744
_reflns_number_total 3205
_reflns_threshold_expression I>2\s(I)
_cod_data_source_file mw2107.cif
_cod_data_source_block I
_cod_original_sg_symbol_H-M 'P 21/c'
_cod_database_code 2237961
_cod_database_fobs_code 2237961

loop_
_symmetry_equiv_pos_as_xyz
'x, y, z'
'-x, y+1/2, -z+1/2'
'-x, -y, -z'
'x, -y-1/2, z-1/2'

loop_
_atom_site_type_symbol
_atom_site_label
_atom_site_fract_x
_atom_site_fract_y
_atom_site_fract_z
_atom_site_U_iso_or_equiv
_atom_site_adp_type
_atom_site_calc_flag
_atom_site_refinement_flags
_atom_site_occupancy
_atom_site_symmetry_multiplicity
C C18 0.0042(3) 0.33919(14) 0.9353(3) 0.0216(7) Uani d . 1 1
C C14 0.2656(2) 0.11015(14) 0.9369(3) 0.0202(7) Uani d . 1 1
H H14 0.2753 0.1104 0.8356 0.024 Uiso calc R 1 1
C C15 0.1482(3) 0.06320(16) 0.9696(3) 0.0229(7) Uani d . 1 1
C C17 0.1516(3) 0.23277(15) 0.8999(3) 0.0203(7) Uani d . 1 1
C C13 0.3918(2) 0.07796(15) 0.9989(3) 0.0214(7) Uani d . 1 1
H H13 0.3919 0.0254 0.9864 0.026 Uiso calc R 1 1
C C11 0.5535(3) 0.10772(16) 0.7975(3) 0.0319(8) Uani d . 1 1
H H11 0.5028 0.0842 0.7306 0.038 Uiso calc R 1 1
C C19 -0.0347(3) 0.35150(16) 0.7993(3) 0.0296(8) Uani d . 1 1
H H19 -0.0054 0.3213 0.7288 0.035 Uiso calc R 1 1
C C7 0.5909(3) 0.14513(15) 1.0345(3) 0.0259(7) Uani d . 1 1
C C20 -0.1172(3) 0.40861(16) 0.7674(3) 0.0323(8) Uani d . 1 1
H H20 -0.1438 0.4170 0.6761 0.039 Uiso calc R 1 1
C C2 0.3348(3) 0.08065(16) 1.2646(3) 0.0330(8) Uani d . 1 1
H H2 0.2598 0.0526 1.2538 0.040 Uiso calc R 1 1
C C4 0.4815(3) 0.14928(17) 1.4117(3) 0.0413(9) Uani d . 1 1
H H4 0.5029 0.1676 1.4990 0.050 Uiso calc R 1 1
C C1 0.4133(3) 0.09618(15) 1.1518(3) 0.0236(7) Uani d . 1 1
C C16 0.2473(3) 0.18896(14) 0.9832(3) 0.0202(7) Uani d . 1 1
H H16A 0.2193 0.1889 1.0794 0.024 Uiso calc R 1 1
H H16B 0.3319 0.2128 0.9802 0.024 Uiso calc R 1 1
C C12 0.5141(3) 0.11031(14) 0.9341(3) 0.0231(7) Uani d . 1 1
C C23 -0.0407(3) 0.38466(16) 1.0388(3) 0.0341(8) Uani d . 1 1
H H23 -0.0158 0.3766 1.1308 0.041 Uiso calc R 1 1
C C21 -0.1584(3) 0.45197(17) 0.8716(4) 0.0379(9) Uani d . 1 1
C C3 0.3702(3) 0.10780(17) 1.3944(3) 0.0399(9) Uani d . 1 1
H H3 0.3180 0.0978 1.4708 0.048 Uiso calc R 1 1
C C8 0.7078(3) 0.17802(16) 0.9971(3) 0.0346(8) Uani d . 1 1
H H8 0.7591 0.2017 1.0633 0.042 Uiso calc R 1 1
C C9 0.7465(3) 0.17492(17) 0.8601(4) 0.0403(9) Uani d . 1 1
H H9 0.8251 0.1962 0.8342 0.048 Uiso calc R 1 1
C C6 0.5273(3) 0.13700(15) 1.1689(3) 0.0280(8) Uani d . 1 1
C C22 -0.1219(3) 0.44173(17) 1.0068(3) 0.0441(10) Uani d . 1 1
H H22 -0.1514 0.4727 1.0760 0.053 Uiso calc R 1 1
C C10 0.6708(3) 0.14094(17) 0.7615(3) 0.0408(9) Uani d . 1 1
H H10 0.6980 0.1401 0.6695 0.049 Uiso calc R 1 1
C C5 0.5615(3) 0.16381(16) 1.2995(3) 0.0371(9) Uani d . 1 1
H H5 0.6373 0.1912 1.3112 0.045 Uiso calc R 1 1
O O3 0.13680(18) 0.22640(10) 0.77394(19) 0.0278(5) Uani d . 1 1
O O2 0.15591(18) 0.00507(11) 1.0272(2) 0.0308(5) Uani d . 1 1
O O1 0.0355(2) 0.09099(11) 0.9269(2) 0.0361(6) Uani d . 1 1
N N1 0.0878(2) 0.28259(13) 0.9779(2) 0.0206(6) Uani d . 1 1
F F1 -0.23954(19) 0.50859(10) 0.83812(19) 0.0604(6) Uani d . 1 1
H H1O -0.038(3) 0.0582(18) 0.943(3) 0.086(13) Uiso d . 1 1
H H1N 0.106(2) 0.2840(13) 1.067(3) 0.025(8) Uiso d . 1 1

loop_
_atom_site_aniso_label
_atom_site_aniso_U_11
_atom_site_aniso_U_22
_atom_site_aniso_U_33
_atom_site_aniso_U_12
_atom_site_aniso_U_13
_atom_site_aniso_U_23
C18 0.0223(17) 0.0195(18) 0.0232(17) 0.0001(14) 0.0031(14) 0.0025(14)
C14 0.0212(17) 0.0185(17) 0.0208(16) -0.0012(13) -0.0029(13) -0.0015(13)
C15 0.0235(18) 0.0241(19) 0.0212(16) -0.0002(15) -0.0008(14) -0.0043(15)
C17 0.0206(17) 0.0203(18) 0.0201(17) -0.0037(14) -0.0002(14) 0.0041(14)
C13 0.0202(17) 0.0189(17) 0.0249(17) -0.0007(13) -0.0062(14) 0.0026(14)
C11 0.0275(19) 0.033(2) 0.035(2) 0.0073(16) -0.0026(16) 0.0010(16)
C19 0.0331(19) 0.0319(19) 0.0236(18) 0.0101(16) -0.0028(15) 0.0008(15)
C7 0.0214(17) 0.0211(18) 0.0350(19) 0.0025(14) -0.0050(16) 0.0035(15)
C20 0.036(2) 0.034(2) 0.0263(18) 0.0095(17) -0.0052(16) 0.0077(16)
C2 0.0294(19) 0.036(2) 0.0334(19) -0.0054(16) -0.0049(16) 0.0091(16)
C4 0.052(2) 0.043(2) 0.028(2) 0.0059(19) -0.0134(19) -0.0004(17)
C1 0.0211(17) 0.0223(18) 0.0275(18) 0.0015(14) -0.0009(15) 0.0063(14)
C16 0.0191(17) 0.0213(17) 0.0203(16) 0.0005(13) -0.0008(13) -0.0002(13)
C12 0.0201(17) 0.0206(17) 0.0285(18) 0.0032(13) 0.0008(15) 0.0071(14)
C23 0.050(2) 0.032(2) 0.0201(17) 0.0133(17) 0.0068(16) 0.0042(15)
C21 0.035(2) 0.030(2) 0.048(2) 0.0173(17) 0.0076(18) 0.0156(18)
C3 0.040(2) 0.053(2) 0.027(2) -0.0014(18) -0.0026(17) 0.0085(17)
C8 0.0218(18) 0.036(2) 0.045(2) -0.0044(15) -0.0080(17) 0.0117(17)
C9 0.0217(19) 0.044(2) 0.055(2) -0.0021(16) 0.0040(19) 0.0211(19)
C6 0.0289(19) 0.0236(19) 0.0316(19) 0.0000(15) -0.0056(16) 0.0029(15)
C22 0.066(3) 0.036(2) 0.031(2) 0.0247(19) 0.0153(19) 0.0060(17)
C10 0.033(2) 0.049(2) 0.040(2) 0.0059(18) 0.0094(18) 0.0125(19)
C5 0.033(2) 0.038(2) 0.040(2) -0.0025(16) -0.0096(18) 0.0042(17)
O3 0.0411(14) 0.0281(12) 0.0141(11) 0.0038(10) -0.0010(10) -0.0011(10)
O2 0.0260(13) 0.0231(13) 0.0430(13) -0.0037(10) -0.0082(10) 0.0084(11)
O1 0.0187(12) 0.0319(14) 0.0576(15) -0.0008(11) -0.0042(11) 0.0148(11)
N1 0.0266(15) 0.0235(15) 0.0116(14) 0.0062(12) -0.0018(12) 0.0010(12)
F1 0.0747(16) 0.0495(13) 0.0572(13) 0.0380(11) 0.0059(12) 0.0156(11)

loop_
_atom_type_symbol
_atom_type_description
_atom_type_scat_dispersion_real
_atom_type_scat_dispersion_imag
_atom_type_scat_source
C C 0.0033 0.0016 'International Tables Vol C Tables 4.2.6.8 and 6.1.1.4'
H H 0.0000 0.0000 'International Tables Vol C Tables 4.2.6.8 and 6.1.1.4'
N N 0.0061 0.0033 'International Tables Vol C Tables 4.2.6.8 and 6.1.1.4'
O O 0.0106 0.0060 'International Tables Vol C Tables 4.2.6.8 and 6.1.1.4'
F F 0.0171 0.0103 'International Tables Vol C Tables 4.2.6.8 and 6.1.1.4'

loop_
_geom_angle_atom_site_label_1
_geom_angle_atom_site_label_2
_geom_angle_atom_site_label_3
_geom_angle
C19 C18 C23 119.1(3)
C19 C18 N1 124.5(3)
C23 C18 N1 116.5(3)
C15 C14 C13 111.0(2)
C15 C14 C16 112.7(2)
C13 C14 C16 111.1(2)
C15 C14 H14 107.3
C13 C14 H14 107.3
C16 C14 H14 107.3
O2 C15 O1 122.7(3)
O2 C15 C14 123.8(3)
O1 C15 C14 113.5(3)
O3 C17 N1 123.8(3)
O3 C17 C16 123.5(3)
N1 C17 C16 112.7(2)
C1 C13 C12 101.3(2)
C1 C13 C14 113.7(2)
C12 C13 C14 112.1(2)
C1 C13 H13 109.8
C12 C13 H13 109.8
C14 C13 H13 109.8
C12 C11 C10 118.7(3)
C12 C11 H11 120.7
C10 C11 H11 120.7
C18 C19 C20 120.3(3)
C18 C19 H19 119.9
C20 C19 H19 119.9
C8 C7 C12 120.1(3)
C8 C7 C6 131.6(3)
C12 C7 C6 108.3(3)
C21 C20 C19 118.8(3)
C21 C20 H20 120.6
C19 C20 H20 120.6
C1 C2 C3 118.7(3)
C1 C2 H2 120.6
C3 C2 H2 120.6
C3 C4 C5 120.3(3)
C3 C4 H4 119.9
C5 C4 H4 119.9
C2 C1 C6 120.5(3)
C2 C1 C13 129.2(3)
C6 C1 C13 110.3(2)
C17 C16 C14 116.1(2)
C17 C16 H16A 108.3
C14 C16 H16A 108.3
C17 C16 H16B 108.3
C14 C16 H16B 108.3
H16A C16 H16B 107.4
C11 C12 C7 120.6(3)
C11 C12 C13 128.6(3)
C7 C12 C13 110.8(2)
C22 C23 C18 120.5(3)
C22 C23 H23 119.7
C18 C23 H23 119.7
C20 C21 C22 122.7(3)
C20 C21 F1 118.0(3)
C22 C21 F1 119.3(3)
C4 C3 C2 121.1(3)
C4 C3 H3 119.4
C2 C3 H3 119.4
C9 C8 C7 118.8(3)
C9 C8 H8 120.6
C7 C8 H8 120.6
C10 C9 C8 121.0(3)
C10 C9 H9 119.5
C8 C9 H9 119.5
C5 C6 C1 120.1(3)
C5 C6 C7 130.7(3)
C1 C6 C7 109.2(3)
C21 C22 C23 118.6(3)
C21 C22 H22 120.7
C23 C22 H22 120.7
C9 C10 C11 120.8(3)
C9 C10 H10 119.6
C11 C10 H10 119.6
C4 C5 C6 119.2(3)
C4 C5 H5 120.4
C6 C5 H5 120.4
C15 O1 H1O 112(2)
C17 N1 C18 129.5(2)
C17 N1 H1N 117.8(17)
C18 N1 H1N 112.5(17)

loop_
_geom_bond_atom_site_label_1
_geom_bond_atom_site_label_2
_geom_bond_distance
C18 C19 1.383(4)
C18 C23 1.385(4)
C18 N1 1.410(3)
C14 C15 1.516(3)
C14 C13 1.535(3)
C14 C16 1.538(3)
C14 H14 0.9800
C15 O2 1.212(3)
C15 O1 1.322(3)
C17 O3 1.225(3)
C17 N1 1.359(3)
C17 C16 1.497(4)
C13 C1 1.522(4)
C13 C12 1.522(3)
C13 H13 0.9800
C11 C12 1.378(4)
C11 C10 1.391(4)
C11 H11 0.9300
C19 C20 1.384(4)
C19 H19 0.9300
C7 C8 1.390(4)
C7 C12 1.396(4)
C7 C6 1.458(4)
C20 C21 1.353(4)
C20 H20 0.9300
C2 C1 1.385(4)
C2 C3 1.390(4)
C2 H2 0.9300
C4 C3 1.380(4)
C4 C5 1.385(4)
C4 H4 0.9300
C1 C6 1.396(4)
C16 H16A 0.9700
C16 H16B 0.9700
C23 C22 1.377(4)
C23 H23 0.9300
C21 C22 1.362(4)
C21 F1 1.373(3)
C3 H3 0.9300
C8 C9 1.380(4)
C8 H8 0.9300
C9 C10 1.371(4)
C9 H9 0.9300
C6 C5 1.392(4)
C22 H22 0.9300
C10 H10 0.9300
C5 H5 0.9300
O1 H1O 0.98(4)
N1 H1N 0.88(2)

loop_
_geom_hbond_atom_site_label_D
_geom_hbond_atom_site_label_H
_geom_hbond_atom_site_label_A
_geom_hbond_site_symmetry_A
_geom_hbond_distance_DH
_geom_hbond_distance_HA
_geom_hbond_distance_DA
_geom_hbond_angle_DHA
O1 H1O O2 3_557 0.98(4) 1.71(4) 2.682(3) 175(3)
N1 H1N O3 4_566 0.88(2) 2.02(3) 2.891(3) 172(2)

loop_
_geom_torsion_atom_site_label_1
_geom_torsion_atom_site_label_2
_geom_torsion_atom_site_label_3
_geom_torsion_atom_site_label_4
_geom_torsion
C13 C14 C15 O2 -5.7(4)
C16 C14 C15 O2 -131.0(3)
C13 C14 C15 O1 175.6(2)
C16 C14 C15 O1 50.3(3)
C15 C14 C13 C1 -82.6(3)
C16 C14 C13 C1 43.7(3)
C15 C14 C13 C12 163.2(2)
C16 C14 C13 C12 -70.6(3)
C23 C18 C19 C20 0.2(4)
N1 C18 C19 C20 -180.0(3)
C18 C19 C20 C21 0.2(5)
C3 C2 C1 C6 1.4(4)
C3 C2 C1 C13 -175.2(3)
C12 C13 C1 C2 -179.8(3)
C14 C13 C1 C2 59.7(4)
C12 C13 C1 C6 3.3(3)
C14 C13 C1 C6 -117.1(3)
O3 C17 C16 C14 -36.1(4)
N1 C17 C16 C14 147.0(2)
C15 C14 C16 C17 -71.6(3)
C13 C14 C16 C17 163.1(2)
C10 C11 C12 C7 -0.5(4)
C10 C11 C12 C13 -179.5(3)
C8 C7 C12 C11 0.4(4)
C6 C7 C12 C11 -178.1(3)
C8 C7 C12 C13 179.6(2)
C6 C7 C12 C13 1.1(3)
C1 C13 C12 C11 176.4(3)
C14 C13 C12 C11 -61.9(4)
C1 C13 C12 C7 -2.6(3)
C14 C13 C12 C7 119.0(3)
C19 C18 C23 C22 -0.6(5)
N1 C18 C23 C22 179.5(3)
C19 C20 C21 C22 0.0(5)
C19 C20 C21 F1 179.7(3)
C5 C4 C3 C2 -0.9(5)
C1 C2 C3 C4 -0.2(5)
C12 C7 C8 C9 -0.6(4)
C6 C7 C8 C9 177.5(3)
C7 C8 C9 C10 0.8(5)
C2 C1 C6 C5 -1.4(4)
C13 C1 C6 C5 175.8(3)
C2 C1 C6 C7 179.9(3)
C13 C1 C6 C7 -2.9(3)
C8 C7 C6 C5 4.4(5)
C12 C7 C6 C5 -177.4(3)
C8 C7 C6 C1 -177.1(3)
C12 C7 C6 C1 1.1(3)
C20 C21 C22 C23 -0.5(5)
F1 C21 C22 C23 179.9(3)
C18 C23 C22 C21 0.8(5)
C8 C9 C10 C11 -0.9(5)
C12 C11 C10 C9 0.7(5)
C3 C4 C5 C6 0.9(5)
C1 C6 C5 C4 0.2(4)
C7 C6 C5 C4 178.6(3)
O3 C17 N1 C18 -5.9(5)
C16 C17 N1 C18 171.1(3)
C19 C18 N1 C17 4.0(5)
C23 C18 N1 C17 -176.1(3)
